data_1506186
loop_
_publ_author_name
'Feldman, Ken S.'
'Karatjas, Andrew G.'

_publ_section_title
;
 Extending Pummerer reaction chemistry. Asymmetric synthesis of
 spirocyclic oxindoles via chiral indole-2-sulfoxides.
;
_journal_issue 18
_journal_name_full 'Organic letters'
_journal_page_first 4137
_journal_page_last 4140
_journal_paper_doi 10.1021/ol0617244
_journal_volume 8
_journal_year 2006
_chemical_formula_moiety 'C23 H25 N O5, 0.5(C6 H8)'
_chemical_formula_sum 'C26 H29 N O5'
_chemical_formula_weight 435.50
_chemical_name_systematic
; 
 ? 
;
_space_group_IT_number 154
_symmetry_cell_setting trigonal
_symmetry_space_group_name_Hall 'P 32 2"'
_symmetry_space_group_name_H-M 'P 32 2 1'
_atom_sites_solution_hydrogens geom
_atom_sites_solution_primary direct
_atom_sites_solution_secondary difmap
_audit_creation_method SHELXL-97
_cell_angle_alpha 90.00
_cell_angle_beta 90.00
_cell_angle_gamma 120.00
_cell_formula_units_Z 6
_cell_length_a 12.794(3)
_cell_length_b 12.794(3)
_cell_length_c 24.424(7)
_cell_measurement_reflns_used 5435
_cell_measurement_temperature 123(2)
_cell_measurement_theta_max 28.275
_cell_measurement_theta_min 2.481
_cell_volume 3462.3(15)
_computing_cell_refinement 'Bruker SMART'
_computing_data_collection 'Bruker SMART'
_computing_data_reduction 'Bruker SAINT'
_computing_molecular_graphics 'Bruker SHELXTL'
_computing_publication_material 'Bruker SHELXTL'
_computing_structure_refinement 'SHELXL-97 (Sheldrick, 1997)'
_computing_structure_solution 'SHELXS-97 (Sheldrick, 1990)'
_diffrn_ambient_temperature 123(2)
_diffrn_measured_fraction_theta_full 1.000
_diffrn_measured_fraction_theta_max 1.000
_diffrn_measurement_device_type 'CCD area detector'
_diffrn_measurement_method 'phi and omega scans'
_diffrn_radiation_monochromator graphite
_diffrn_radiation_source 'fine-focus sealed tube'
_diffrn_radiation_type MoK\a
_diffrn_radiation_wavelength 0.71073
_diffrn_reflns_av_R_equivalents 0.0310
_diffrn_reflns_av_sigmaI/netI 0.0230
_diffrn_reflns_limit_h_max 16
_diffrn_reflns_limit_h_min -17
_diffrn_reflns_limit_k_max 14
_diffrn_reflns_limit_k_min -17
_diffrn_reflns_limit_l_max 22
_diffrn_reflns_limit_l_min -32
_diffrn_reflns_number 23637
_diffrn_reflns_theta_full 28.32
_diffrn_reflns_theta_max 28.32
_diffrn_reflns_theta_min 1.84
_exptl_absorpt_coefficient_mu 0.087
_exptl_absorpt_correction_T_max 0.984
_exptl_absorpt_correction_T_min 0.978
_exptl_absorpt_correction_type analytical
_exptl_absorpt_process_details SADABS
_exptl_crystal_colour colorless
_exptl_crystal_density_diffrn 1.253
_exptl_crystal_density_method 'not measured'
_exptl_crystal_description block
_exptl_crystal_F_000 1392
_exptl_crystal_size_max 0.41
_exptl_crystal_size_mid 0.21
_exptl_crystal_size_min 0.19
_refine_diff_density_max 1.329
_refine_diff_density_min -0.417
_refine_diff_density_rms 0.083
_refine_ls_abs_structure_details 'Flack H D (1983), Acta Cryst. A39, 876-881'
_refine_ls_abs_structure_Flack 0.0(10)
_refine_ls_extinction_method none
_refine_ls_goodness_of_fit_ref 1.057
_refine_ls_hydrogen_treatment noref
_refine_ls_matrix_type full
_refine_ls_number_parameters 292
_refine_ls_number_reflns 5756
_refine_ls_number_restraints 0
_refine_ls_restrained_S_all 1.057
_refine_ls_R_factor_all 0.0590
_refine_ls_R_factor_gt 0.0562
_refine_ls_shift/su_max 0.005
_refine_ls_shift/su_mean 0.000
_refine_ls_structure_factor_coef Fsqd
_refine_ls_weighting_details 'calc w=1/[\s^2^(Fo^2^)+(0.1166P)^2^+0.6891P] where P=(Fo^2^+2Fc^2^)/3'
_refine_ls_weighting_scheme calc
_refine_ls_wR_factor_gt 0.1574
_refine_ls_wR_factor_ref 0.1626
_reflns_number_gt 5419
_reflns_number_total 5756
_reflns_threshold_expression >2sigma(I)
_cod_data_source_file ol0617244si20060713_013750.cif
_cod_data_source_block agk232
_cod_depositor_comments
;
The following automatic conversions were performed:

'_symmetry_cell_setting' value 'Trigonal' changed to 'trigonal'
according to /home/saulius/struct/CIF-dictionaries/cif_core.dic
dictionary named 'cif_core.dic' version 2.4.1 from 2010-06-29.

Automatic conversion script
Id: cif_fix_values 1715 2011-07-08 13:25:40Z adriana 
;
_cod_original_cell_volume 3462.2(13)
_cod_original_sg_symbol_H-M P3(2)21
_cod_database_code 1506186

loop_
_symmetry_equiv_pos_as_xyz
'x, y, z'
'-y, x-y, z+2/3'
'-x+y, -x, z+1/3'
'y, x, -z'
'x-y, -y, -z+1/3'
'-x, -x+y, -z+2/3'

loop_
_atom_site_label
_atom_site_type_symbol
_atom_site_fract_x
_atom_site_fract_y
_atom_site_fract_z
_atom_site_U_iso_or_equiv
_atom_site_adp_type
_atom_site_occupancy
_atom_site_symmetry_multiplicity
_atom_site_calc_flag
_atom_site_refinement_flags
C1 C 0.6789(2) 0.6658(2) 0.80813(8) 0.0339(4) Uani 1 1 d .
C2 C 0.6538(2) 0.7518(2) 0.77594(9) 0.0414(5) Uani 1 1 d .
H2A H 0.6085 0.7110 0.7423 0.050 Uiso 1 1 calc R
H2B H 0.7313 0.8225 0.7647 0.050 Uiso 1 1 calc R
C3 C 0.5813(2) 0.7952(2) 0.80886(9) 0.0359(4) Uani 1 1 d .
H3A H 0.6314 0.8471 0.8393 0.043 Uiso 1 1 calc R
H3B H 0.5598 0.8442 0.7850 0.043 Uiso 1 1 calc R
C4 C 0.46648(18) 0.68925(17) 0.83198(8) 0.0282(4) Uani 1 1 d .
H4A H 0.4130 0.6418 0.8014 0.034 Uiso 1 1 calc R
H4B H 0.4233 0.7204 0.8542 0.034 Uiso 1 1 calc R
C5 C 0.49345(16) 0.60517(15) 0.86815(7) 0.0220(3) Uani 1 1 d .
C6 C 0.57118(17) 0.56423(17) 0.83714(7) 0.0260(3) Uani 1 1 d .
H6A H 0.6004 0.5256 0.8634 0.031 Uiso 1 1 calc R
H6B H 0.5201 0.5026 0.8098 0.031 Uiso 1 1 calc R
C7 C 0.55889(16) 0.67441(15) 0.92007(7) 0.0225(3) Uani 1 1 d .
C8 C 0.37110(16) 0.51813(15) 0.94726(7) 0.0239(3) Uani 1 1 d .
C9 C 0.37910(16) 0.50246(16) 0.89137(7) 0.0241(3) Uani 1 1 d .
C10 C 0.28651(19) 0.40205(19) 0.86518(8) 0.0315(4) Uani 1 1 d .
H10 H 0.2897 0.3914 0.8268 0.038 Uiso 1 1 calc R
C11 C 0.1898(2) 0.3181(2) 0.89582(10) 0.0392(5) Uani 1 1 d .
H11 H 0.1260 0.2495 0.8783 0.047 Uiso 1 1 calc R
C12 C 0.1853(2) 0.3333(2) 0.95197(10) 0.0401(5) Uani 1 1 d .
H12 H 0.1188 0.2742 0.9724 0.048 Uiso 1 1 calc R
C13 C 0.27684(19) 0.43379(18) 0.97887(8) 0.0323(4) Uani 1 1 d .
H13 H 0.2744 0.4438 1.0173 0.039 Uiso 1 1 calc R
C14 C 0.48367(18) 0.68523(16) 1.01419(7) 0.0280(4) Uani 1 1 d .
C15 C 0.55602(17) 0.82184(15) 1.01938(7) 0.0244(3) Uani 1 1 d .
C16 C 0.6839(2) 0.87394(18) 1.04285(8) 0.0322(4) Uani 1 1 d .
H16A H 0.7397 0.8703 1.0159 0.039 Uiso 1 1 calc R
H16B H 0.6841 0.8316 1.0767 0.039 Uiso 1 1 calc R
C17 C 0.71660(19) 1.00644(18) 1.05466(8) 0.0326(4) Uani 1 1 d .
H17A H 0.7364 1.0266 1.0938 0.039 Uiso 1 1 calc R
H17B H 0.7862 1.0638 1.0322 0.039 Uiso 1 1 calc R
C18 C 0.60069(18) 1.01004(16) 1.03874(7) 0.0252(3) Uani 1 1 d .
C19 C 0.49785(18) 0.88067(16) 1.05486(7) 0.0271(4) Uani 1 1 d .
C20 C 0.59511(17) 0.99547(17) 0.97733(7) 0.0250(3) Uani 1 1 d .
C21 C 0.5955(2) 1.11876(18) 1.05929(8) 0.0360(5) Uani 1 1 d .
H21A H 0.6632 1.1923 1.0440 0.054 Uiso 1 1 calc R
H21B H 0.6008 1.1217 1.0993 0.054 Uiso 1 1 calc R
H21C H 0.5193 1.1127 1.0479 0.054 Uiso 1 1 calc R
C22 C 0.4903(2) 0.8568(2) 1.11624(8) 0.0398(5) Uani 1 1 d .
H22A H 0.4681 0.9105 1.1351 0.060 Uiso 1 1 calc R
H22B H 0.5688 0.8719 1.1297 0.060 Uiso 1 1 calc R
H22C H 0.4290 0.7727 1.1235 0.060 Uiso 1 1 calc R
C23 C 0.3729(2) 0.8524(2) 1.03462(9) 0.0381(5) Uani 1 1 d .
H23A H 0.3135 0.7687 1.0436 0.057 Uiso 1 1 calc R
H23B H 0.3753 0.8638 0.9949 0.057 Uiso 1 1 calc R
H23C H 0.3502 0.9068 1.0525 0.057 Uiso 1 1 calc R
N1 N 0.47316(14) 0.63108(13) 0.96316(6) 0.0241(3) Uani 1 1 d .
O1 O 0.56783(12) 0.88000(11) 0.96615(5) 0.0239(3) Uani 1 1 d .
O2 O 0.61118(16) 1.06643(14) 0.94140(5) 0.0358(3) Uani 1 1 d .
O3 O 0.66355(12) 0.74706(13) 0.92485(6) 0.0302(3) Uani 1 1 d .
O4 O 0.77797(16) 0.67421(19) 0.80935(8) 0.0511(5) Uani 1 1 d .
O5 O 0.43043(18) 0.62451(14) 1.05381(6) 0.0449(4) Uani 1 1 d .
C25 C 0.9370(5) 0.0502(4) 0.87478(14) 0.0791(11) Uani 1 1 d .
H25 H 0.9514 0.1146 0.8509 0.095 Uiso 1 1 calc R
C24 C 0.8883(5) 0.0365(5) 0.92293(19) 0.1016(17) Uani 1 1 d .
H24A H 0.8757 -0.0293 0.9455 0.122 Uiso 1 1 calc R
H24B H 0.8654 0.0924 0.9355 0.122 Uiso 1 1 calc R
C26 C 0.9667(4) -0.0389(3) 0.86116(16) 0.0702(9) Uani 1 1 d .
H26 H 0.9489 -0.1079 0.8826 0.084 Uiso 1 1 calc R

loop_
_atom_site_aniso_label
_atom_site_aniso_U_11
_atom_site_aniso_U_22
_atom_site_aniso_U_33
_atom_site_aniso_U_23
_atom_site_aniso_U_13
_atom_site_aniso_U_12
C1 0.0388(10) 0.0394(11) 0.0289(9) 0.0043(8) 0.0068(8) 0.0235(9)
C2 0.0477(12) 0.0418(11) 0.0339(10) 0.0147(9) 0.0089(9) 0.0218(10)
C3 0.0449(12) 0.0311(10) 0.0357(10) 0.0051(8) -0.0057(9) 0.0220(9)
C4 0.0319(9) 0.0295(9) 0.0293(8) -0.0011(7) -0.0068(7) 0.0199(8)
C5 0.0247(8) 0.0221(7) 0.0210(7) -0.0029(6) -0.0036(6) 0.0130(7)
C6 0.0312(9) 0.0294(8) 0.0228(7) -0.0005(6) 0.0018(7) 0.0191(7)
C7 0.0260(8) 0.0214(7) 0.0228(7) -0.0022(6) -0.0028(6) 0.0138(7)
C8 0.0232(8) 0.0197(7) 0.0274(8) -0.0059(6) -0.0035(6) 0.0097(6)
C9 0.0239(8) 0.0239(8) 0.0263(8) -0.0040(6) -0.0023(6) 0.0133(7)
C10 0.0313(9) 0.0295(9) 0.0324(9) -0.0107(7) -0.0048(7) 0.0142(8)
C11 0.0308(10) 0.0292(10) 0.0468(11) -0.0130(9) -0.0042(8) 0.0069(8)
C12 0.0329(10) 0.0267(9) 0.0473(12) -0.0028(8) 0.0060(9) 0.0049(8)
C13 0.0339(10) 0.0274(9) 0.0303(9) -0.0025(7) 0.0040(8) 0.0112(8)
C14 0.0383(10) 0.0236(8) 0.0193(7) -0.0020(6) -0.0066(7) 0.0134(7)
C15 0.0311(8) 0.0219(8) 0.0175(7) -0.0007(6) -0.0052(6) 0.0113(7)
C16 0.0366(10) 0.0288(9) 0.0339(9) -0.0077(7) -0.0172(8) 0.0183(8)
C17 0.0352(10) 0.0278(9) 0.0314(9) -0.0074(7) -0.0161(8) 0.0132(8)
C18 0.0319(9) 0.0221(8) 0.0195(7) -0.0007(6) -0.0033(6) 0.0119(7)
C19 0.0337(9) 0.0241(8) 0.0196(7) -0.0009(6) -0.0008(6) 0.0116(7)
C20 0.0281(8) 0.0253(8) 0.0205(7) -0.0003(6) -0.0034(6) 0.0125(7)
C21 0.0551(13) 0.0256(9) 0.0293(9) -0.0013(7) 0.0012(9) 0.0215(9)
C22 0.0616(14) 0.0299(9) 0.0186(8) 0.0004(7) 0.0038(8) 0.0160(10)
C23 0.0313(10) 0.0395(11) 0.0396(11) -0.0029(9) 0.0036(8) 0.0148(9)
N1 0.0265(7) 0.0212(7) 0.0222(7) -0.0037(5) -0.0046(5) 0.0100(6)
O1 0.0302(6) 0.0230(6) 0.0166(5) -0.0006(4) -0.0032(4) 0.0119(5)
O2 0.0537(9) 0.0287(7) 0.0226(6) 0.0046(5) -0.0020(6) 0.0187(6)
O3 0.0229(6) 0.0305(7) 0.0348(7) -0.0075(5) -0.0060(5) 0.0115(5)
O4 0.0404(9) 0.0621(12) 0.0581(11) 0.0141(9) 0.0191(8) 0.0311(9)
O5 0.0705(12) 0.0244(7) 0.0212(6) 0.0009(5) -0.0020(7) 0.0097(7)
C25 0.128(4) 0.077(2) 0.0542(17) 0.0149(16) 0.011(2) 0.067(3)
C24 0.088(3) 0.076(3) 0.087(3) -0.009(2) 0.020(2) 0.001(2)
C26 0.070(2) 0.0580(18) 0.085(2) 0.0188(16) 0.0070(18) 0.0334(17)

loop_
_atom_type_symbol
_atom_type_description
_atom_type_scat_dispersion_real
_atom_type_scat_dispersion_imag
_atom_type_scat_source
C C 0.0033 0.0016 'International Tables Vol C Tables 4.2.6.8 and 6.1.1.4'
H H 0.0000 0.0000 'International Tables Vol C Tables 4.2.6.8 and 6.1.1.4'
N N 0.0061 0.0033 'International Tables Vol C Tables 4.2.6.8 and 6.1.1.4'
O O 0.0106 0.0060 'International Tables Vol C Tables 4.2.6.8 and 6.1.1.4'

loop_
_geom_angle_atom_site_label_1
_geom_angle_atom_site_label_2
_geom_angle_atom_site_label_3
_geom_angle
_geom_angle_site_symmetry_1
_geom_angle_site_symmetry_3
O4 C1 C2 122.6(2) . .
O4 C1 C6 121.6(2) . .
C2 C1 C6 115.73(19) . .
C1 C2 C3 112.32(17) . .
C1 C2 H2A 109.1 . .
C3 C2 H2A 109.1 . .
C1 C2 H2B 109.1 . .
C3 C2 H2B 109.1 . .
H2A C2 H2B 107.9 . .
C4 C3 C2 111.24(18) . .
C4 C3 H3A 109.4 . .
C2 C3 H3A 109.4 . .
C4 C3 H3B 109.4 . .
C2 C3 H3B 109.4 . .
H3A C3 H3B 108.0 . .
C3 C4 C5 112.12(15) . .
C3 C4 H4A 109.2 . .
C5 C4 H4A 109.2 . .
C3 C4 H4B 109.2 . .
C5 C4 H4B 109.2 . .
H4A C4 H4B 107.9 . .
C9 C5 C7 101.80(14) . .
C9 C5 C6 113.61(15) . .
C7 C5 C6 110.20(14) . .
C9 C5 C4 111.23(15) . .
C7 C5 C4 108.39(14) . .
C6 C5 C4 111.13(15) . .
C1 C6 C5 113.83(16) . .
C1 C6 H6A 108.8 . .
C5 C6 H6A 108.8 . .
C1 C6 H6B 108.8 . .
C5 C6 H6B 108.8 . .
H6A C6 H6B 107.7 . .
O3 C7 N1 125.37(16) . .
O3 C7 C5 127.33(17) . .
N1 C7 C5 107.20(14) . .
C13 C8 C9 122.24(17) . .
C13 C8 N1 129.37(16) . .
C9 C8 N1 108.39(15) . .
C8 C9 C10 119.58(17) . .
C8 C9 C5 110.68(15) . .
C10 C9 C5 129.72(17) . .
C11 C10 C9 119.03(19) . .
C11 C10 H10 120.5 . .
C9 C10 H10 120.5 . .
C10 C11 C12 120.55(19) . .
C10 C11 H11 119.7 . .
C12 C11 H11 119.7 . .
C11 C12 C13 121.2(2) . .
C11 C12 H12 119.4 . .
C13 C12 H12 119.4 . .
C8 C13 C12 117.27(18) . .
C8 C13 H13 121.4 . .
C12 C13 H13 121.4 . .
O5 C14 N1 120.58(17) . .
O5 C14 C15 119.56(16) . .
N1 C14 C15 119.76(16) . .
O1 C15 C14 110.98(13) . .
O1 C15 C16 107.05(15) . .
C14 C15 C16 115.74(15) . .
O1 C15 C19 101.56(13) . .
C14 C15 C19 115.99(16) . .
C16 C15 C19 104.20(14) . .
C15 C16 C17 100.91(15) . .
C15 C16 H16A 111.6 . .
C17 C16 H16A 111.6 . .
C15 C16 H16B 111.6 . .
C17 C16 H16B 111.6 . .
H16A C16 H16B 109.4 . .
C18 C17 C16 104.19(15) . .
C18 C17 H17A 110.9 . .
C16 C17 H17A 110.9 . .
C18 C17 H17B 110.9 . .
C16 C17 H17B 110.9 . .
H17A C17 H17B 108.9 . .
C20 C18 C21 115.03(16) . .
C20 C18 C17 103.39(16) . .
C21 C18 C17 115.16(17) . .
C20 C18 C19 99.01(14) . .
C21 C18 C19 119.31(17) . .
C17 C18 C19 102.45(16) . .
C22 C19 C23 108.39(18) . .
C22 C19 C15 116.62(17) . .
C23 C19 C15 113.57(15) . .
C22 C19 C18 113.28(15) . .
C23 C19 C18 113.22(17) . .
C15 C19 C18 91.08(14) . .
O2 C20 O1 121.66(16) . .
O2 C20 C18 130.67(17) . .
O1 C20 C18 107.67(14) . .
C18 C21 H21A 109.5 . .
C18 C21 H21B 109.5 . .
H21A C21 H21B 109.5 . .
C18 C21 H21C 109.5 . .
H21A C21 H21C 109.5 . .
H21B C21 H21C 109.5 . .
C19 C22 H22A 109.5 . .
C19 C22 H22B 109.5 . .
H22A C22 H22B 109.5 . .
C19 C22 H22C 109.5 . .
H22A C22 H22C 109.5 . .
H22B C22 H22C 109.5 . .
C19 C23 H23A 109.5 . .
C19 C23 H23B 109.5 . .
H23A C23 H23B 109.5 . .
C19 C23 H23C 109.5 . .
H23A C23 H23C 109.5 . .
H23B C23 H23C 109.5 . .
C14 N1 C7 127.12(15) . .
C14 N1 C8 123.62(16) . .
C7 N1 C8 109.24(14) . .
C20 O1 C15 106.09(12) . .
C24 C25 C26 114.2(4) . .
C24 C25 H25 122.9 . .
C26 C25 H25 122.9 . .
C25 C24 H24A 120.0 . .
C25 C24 H24B 120.0 . .
H24A C24 H24B 120.0 . .
C25 C26 C26 108.6(2) . 6_766
C25 C26 H26 125.7 . .
C26 C26 H26 125.7 6_766 .

loop_
_geom_bond_atom_site_label_1
_geom_bond_atom_site_label_2
_geom_bond_distance
_geom_bond_site_symmetry_2
C1 O4 1.218(3) .
C1 C2 1.512(3) .
C1 C6 1.516(3) .
C2 C3 1.526(3) .
C2 H2A 0.9900 .
C2 H2B 0.9900 .
C3 C4 1.524(3) .
C3 H3A 0.9900 .
C3 H3B 0.9900 .
C4 C5 1.558(2) .
C4 H4A 0.9900 .
C4 H4B 0.9900 .
C5 C9 1.505(3) .
C5 C7 1.533(2) .
C5 C6 1.536(2) .
C6 H6A 0.9900 .
C6 H6B 0.9900 .
C7 O3 1.194(2) .
C7 N1 1.418(2) .
C8 C13 1.383(3) .
C8 C9 1.391(2) .
C8 N1 1.434(2) .
C9 C10 1.393(3) .
C10 C11 1.384(3) .
C10 H10 0.9500 .
C11 C12 1.390(3) .
C11 H11 0.9500 .
C12 C13 1.397(3) .
C12 H12 0.9500 .
C13 H13 0.9500 .
C14 O5 1.214(2) .
C14 N1 1.399(2) .
C14 C15 1.520(2) .
C15 O1 1.468(2) .
C15 C16 1.536(3) .
C15 C19 1.559(3) .
C16 C17 1.557(3) .
C16 H16A 0.9900 .
C16 H16B 0.9900 .
C17 C18 1.556(3) .
C17 H17A 0.9900 .
C17 H17B 0.9900 .
C18 C20 1.509(2) .
C18 C21 1.511(3) .
C18 C19 1.565(3) .
C19 C22 1.523(2) .
C19 C23 1.533(3) .
C20 O2 1.204(2) .
C20 O1 1.365(2) .
C21 H21A 0.9800 .
C21 H21B 0.9800 .
C21 H21C 0.9800 .
C22 H22A 0.9800 .
C22 H22B 0.9800 .
C22 H22C 0.9800 .
C23 H23A 0.9800 .
C23 H23B 0.9800 .
C23 H23C 0.9800 .
C25 C24 1.301(5) .
C25 C26 1.410(6) .
C25 H25 0.9500 .
C24 H24A 0.9500 .
C24 H24B 0.9500 .
C26 C26 1.546(8) 6_766
C26 H26 0.9500 .

loop_
_geom_torsion_atom_site_label_1
_geom_torsion_atom_site_label_2
_geom_torsion_atom_site_label_3
_geom_torsion_atom_site_label_4
_geom_torsion
_geom_torsion_site_symmetry_4
O4 C1 C2 C3 -134.4(2) .
C6 C1 C2 C3 48.1(3) .
C1 C2 C3 C4 -53.2(3) .
C2 C3 C4 C5 56.8(2) .
C3 C4 C5 C9 178.98(15) .
C3 C4 C5 C7 67.9(2) .
C3 C4 C5 C6 -53.4(2) .
O4 C1 C6 C5 136.9(2) .
C2 C1 C6 C5 -45.6(2) .
C9 C5 C6 C1 173.30(15) .
C7 C5 C6 C1 -73.21(19) .
C4 C5 C6 C1 47.0(2) .
C9 C5 C7 O3 162.12(18) .
C6 C5 C7 O3 41.3(2) .
C4 C5 C7 O3 -80.5(2) .
C9 C5 C7 N1 -14.44(17) .
C6 C5 C7 N1 -135.29(15) .
C4 C5 C7 N1 102.91(16) .
C13 C8 C9 C10 3.5(3) .
N1 C8 C9 C10 -176.41(16) .
C13 C8 C9 C5 -177.35(18) .
N1 C8 C9 C5 2.7(2) .
C7 C5 C9 C8 7.14(18) .
C6 C5 C9 C8 125.58(16) .
C4 C5 C9 C8 -108.13(17) .
C7 C5 C9 C10 -173.86(19) .
C6 C5 C9 C10 -55.4(3) .
C4 C5 C9 C10 70.9(2) .
C8 C9 C10 C11 -1.8(3) .
C5 C9 C10 C11 179.3(2) .
C9 C10 C11 C12 -0.3(3) .
C10 C11 C12 C13 0.8(4) .
C9 C8 C13 C12 -3.0(3) .
N1 C8 C13 C12 176.9(2) .
C11 C12 C13 C8 0.8(4) .
O5 C14 C15 O1 -155.0(2) .
N1 C14 C15 O1 21.2(2) .
O5 C14 C15 C16 82.7(3) .
N1 C14 C15 C16 -101.0(2) .
O5 C14 C15 C19 -39.8(3) .
N1 C14 C15 C19 136.44(18) .
O1 C15 C16 C17 68.31(18) .
C14 C15 C16 C17 -167.38(16) .
C19 C15 C16 C17 -38.78(18) .
C15 C16 C17 C18 2.4(2) .
C16 C17 C18 C20 -68.48(19) .
C16 C17 C18 C21 165.20(16) .
C16 C17 C18 C19 34.08(19) .
O1 C15 C19 C22 -170.41(16) .
C14 C15 C19 C22 69.2(2) .
C16 C15 C19 C22 -59.3(2) .
O1 C15 C19 C23 62.45(19) .
C14 C15 C19 C23 -58.0(2) .
C16 C15 C19 C23 173.58(16) .
O1 C15 C19 C18 -53.56(14) .
C14 C15 C19 C18 -173.98(14) .
C16 C15 C19 C18 57.57(15) .
C20 C18 C19 C22 171.55(17) .
C21 C18 C19 C22 -63.0(2) .
C17 C18 C19 C22 65.6(2) .
C20 C18 C19 C23 -64.51(19) .
C21 C18 C19 C23 61.0(2) .
C17 C18 C19 C23 -170.48(16) .
C20 C18 C19 C15 51.81(15) .
C21 C18 C19 C15 177.28(16) .
C17 C18 C19 C15 -54.16(15) .
C21 C18 C20 O2 16.8(3) .
C17 C18 C20 O2 -109.6(2) .
C19 C18 C20 O2 145.2(2) .
C21 C18 C20 O1 -163.83(17) .
C17 C18 C20 O1 69.77(18) .
C19 C18 C20 O1 -35.43(19) .
O5 C14 N1 C7 -153.0(2) .
C15 C14 N1 C7 30.8(3) .
O5 C14 N1 C8 25.5(3) .
C15 C14 N1 C8 -150.74(17) .
O3 C7 N1 C14 19.0(3) .
C5 C7 N1 C14 -164.35(17) .
O3 C7 N1 C8 -159.61(17) .
C5 C7 N1 C8 17.03(18) .
C13 C8 N1 C14 -11.2(3) .
C9 C8 N1 C14 168.75(17) .
C13 C8 N1 C7 167.49(19) .
C9 C8 N1 C7 -12.6(2) .
O2 C20 O1 C15 179.51(19) .
C18 C20 O1 C15 0.08(19) .
C14 C15 O1 C20 159.67(16) .
C16 C15 O1 C20 -73.17(17) .
C19 C15 O1 C20 35.78(17) .
C24 C25 C26 C26 -175.2(5) 6_766
